data_1504381
loop_
_publ_author_name
'Podsiad\/lo, Marcin'
'Katrusiak, Andrzej'

_publ_section_title
;
 Competing patterns of weak directional forces in pressure-frozen CH2ClI
 and CH2I2.
;
_journal_issue 17
_journal_name_full 'The journal of physical chemistry. B'
_journal_page_first 5355
_journal_page_last 5362
_journal_paper_doi 10.1021/jp8006574
_journal_volume 112
_journal_year 2008
_chemical_formula_moiety 'C1 H2 I2'
_chemical_formula_sum 'C H2 I2'
_chemical_formula_weight 267.83
_chemical_melting_point 279
_chemical_name_common diiodomethane
_chemical_name_systematic
; 
diiodomethane, polymorph II
;
_space_group_IT_number 42
_symmetry_cell_setting orthorhombic
_symmetry_space_group_name_Hall 'F 2 -2'
_symmetry_space_group_name_H-M 'F m m 2'
_atom_sites_solution_hydrogens geom
_atom_sites_solution_primary direct
_atom_sites_solution_secondary difmap
_audit_creation_method SHELXL-97
_cell_angle_alpha 90.00
_cell_angle_beta 90.00
_cell_angle_gamma 90.00
_cell_formula_units_Z 4
_cell_length_a 7.1819(14)
_cell_length_b 12.912(3)
_cell_length_c 4.6930(9)
_cell_measurement_reflns_used 873
_cell_measurement_temperature 295(2)
_cell_measurement_theta_max 29.66
_cell_measurement_theta_min 5.43
_cell_volume 435.19(16)
_computing_cell_refinement 'CrysAlisRED (Oxford Diffraction, 2004)'
_computing_data_collection 'CrysAlisCCD (Oxford Diffraction, 2004)'
_computing_data_reduction 'CrysAlisRED (Oxford Diffraction, 2004); REDSHABS (Katrusiak, A.  2003)'
_computing_molecular_graphics 'SHELXTL (Sheldrick, 1990)'
_computing_publication_material 'SHELXL--97 (Sheldrick, 1997)'
_computing_structure_refinement 'SHELXL--97 (Sheldrick, 1997)'
_computing_structure_solution 'SHELXS--97 (Sheldrick, 1997)'
_diffrn_ambient_environment 'diamond-anvil cell'
_diffrn_ambient_pressure 620000
_diffrn_ambient_temperature 295(2)
_diffrn_measured_fraction_theta_full 0.458
_diffrn_measured_fraction_theta_max 0.458
_diffrn_measurement_device_type 'KM-4 CCD'
_diffrn_measurement_method '\f- and \w-scans'
_diffrn_radiation_monochromator graphite
_diffrn_radiation_source 'fine-focus sealed tube'
_diffrn_radiation_type MoK\a
_diffrn_radiation_wavelength 0.71073
_diffrn_reflns_av_R_equivalents 0.0296
_diffrn_reflns_av_sigmaI/netI 0.0120
_diffrn_reflns_limit_h_max 10
_diffrn_reflns_limit_h_min -9
_diffrn_reflns_limit_k_max 8
_diffrn_reflns_limit_k_min -8
_diffrn_reflns_limit_l_max 6
_diffrn_reflns_limit_l_min -6
_diffrn_reflns_number 919
_diffrn_reflns_theta_full 29.66
_diffrn_reflns_theta_max 29.66
_diffrn_reflns_theta_min 5.43
_diffrn_standards_decay_% 0
_diffrn_standards_interval_count 0
_diffrn_standards_number 0
_exptl_absorpt_coefficient_mu 14.221
_exptl_absorpt_correction_T_max 0.20
_exptl_absorpt_correction_T_min 0.09
_exptl_absorpt_correction_type numerical
_exptl_absorpt_process_details
; 
 Correction for absorption of the diamond-anvil cell and the sample 
 were made using program REDSHABS (Katrusiak, A. (2003) REDSHABS. Adam
 Mickiewicz University Pozna\'n; Katrusiak, A. (2004) Z. Kristallogr.
 219, 461-467).
;
_exptl_crystal_colour colourless
_exptl_crystal_density_diffrn 4.088
_exptl_crystal_density_method 'not measured'
_exptl_crystal_description cylinder
_exptl_crystal_F_000 456
_exptl_crystal_size_max 0.42
_exptl_crystal_size_mid 0.42
_exptl_crystal_size_min 0.20
_refine_diff_density_max 0.307
_refine_diff_density_min -0.611
_refine_diff_density_rms 0.090
_refine_ls_abs_structure_details 'Flack H D (1983), Acta Cryst. A39, 876-881'
_refine_ls_abs_structure_Flack -0.1(4)
_refine_ls_extinction_coef 0.0097(5)
_refine_ls_extinction_expression Fc^*^=kFc[1+0.001xFc^2^\l^3^/sin(2\q)]^-1/4^
_refine_ls_extinction_method SHELXL
_refine_ls_goodness_of_fit_ref 1.155
_refine_ls_hydrogen_treatment mixed
_refine_ls_matrix_type full
_refine_ls_number_parameters 14
_refine_ls_number_reflns 154
_refine_ls_number_restraints 3
_refine_ls_restrained_S_all 1.143
_refine_ls_R_factor_all 0.0161
_refine_ls_R_factor_gt 0.0154
_refine_ls_shift/su_max 0.329
_refine_ls_shift/su_mean 0.043
_refine_ls_structure_factor_coef Fsqd
_refine_ls_weighting_details 'calc w=1/[\s^2^(Fo^2^)+(0.0193P)^2^+1.1292P] where P=(Fo^2^+2Fc^2^)/3'
_refine_ls_weighting_scheme calc
_refine_ls_wR_factor_gt 0.0369
_refine_ls_wR_factor_ref 0.0372
_reflns_number_gt 150
_reflns_number_total 154
_reflns_threshold_expression >2sigma(I)
_cod_data_source_file jp8006574-file003.cif
_cod_data_source_block djm_0.62GPa
_cod_original_cell_volume 435.19(15)
_cod_database_code 1504381

loop_
_symmetry_equiv_pos_as_xyz
'x, y, z'
'-x, -y, z'
'x, -y, z'
'-x, y, z'
'x, y+1/2, z+1/2'
'-x, -y+1/2, z+1/2'
'x, -y+1/2, z+1/2'
'-x, y+1/2, z+1/2'
'x+1/2, y, z+1/2'
'-x+1/2, -y, z+1/2'
'x+1/2, -y, z+1/2'
'-x+1/2, y, z+1/2'
'x+1/2, y+1/2, z'
'-x+1/2, -y+1/2, z'
'x+1/2, -y+1/2, z'
'-x+1/2, y+1/2, z'

loop_
_atom_site_label
_atom_site_type_symbol
_atom_site_fract_x
_atom_site_fract_y
_atom_site_fract_z
_atom_site_U_iso_or_equiv
_atom_site_adp_type
_atom_site_occupancy
_atom_site_symmetry_multiplicity
_atom_site_calc_flag
_atom_site_refinement_flags
I1 I 0.0000 0.13681(3) 0.24405(9) 0.0387(4) Uani 1 2 d SD
C1 C 0.0000 0.0000 -0.00448(10) 0.052(8) Uani 1 4 d SD
H1 H 0.11241(15) 0.0000 -0.1338(2) 0.067 Uiso 1 2 d SD

loop_
_atom_site_aniso_label
_atom_site_aniso_U_11
_atom_site_aniso_U_22
_atom_site_aniso_U_33
_atom_site_aniso_U_23
_atom_site_aniso_U_13
_atom_site_aniso_U_12
I1 0.0522(4) 0.0214(10) 0.0423(4) 0.000(3) 0.000 0.000
C1 0.058(7) 0.08(3) 0.021(6) 0.000 0.000 0.000

loop_
_atom_type_symbol
_atom_type_description
_atom_type_scat_dispersion_real
_atom_type_scat_dispersion_imag
_atom_type_scat_source
C C 0.0033 0.0016 'International Tables Vol C Tables 4.2.6.8 and 6.1.1.4'
H H 0.0000 0.0000 'International Tables Vol C Tables 4.2.6.8 and 6.1.1.4'
I I -0.4742 1.8119 'International Tables Vol C Tables 4.2.6.8 and 6.1.1.4'

loop_
_geom_angle_atom_site_label_1
_geom_angle_atom_site_label_2
_geom_angle_atom_site_label_3
_geom_angle
_geom_angle_site_symmetry_1
_geom_angle_site_symmetry_3
I1 C1 I1 113.13(4) . 2
I1 C1 H1 109.33(4) . .
I1 C1 H1 109.33(4) 2 .

loop_
_geom_bond_atom_site_label_1
_geom_bond_atom_site_label_2
_geom_bond_distance
_geom_bond_site_symmetry_2
I1 C1 2.1169(7) .
C1 I1 2.1169(7) 2
C1 H1 1.01000(15) .
